data_2002011
loop_
_publ_author_name
'Chandrasekhar, V.'
'Chivers, T.'
'Parvez, M.'

_publ_section_title
;
 Structure of 2,2,4,4,6-pentaphenyl-2,4,1,3,5-diphosphatriazine; a
 six-membered P~2~N~3~C ring
;
_journal_issue 2
_journal_name_full 'Acta Crystallographica Section C'
_journal_page_first 393
_journal_page_last 394
_journal_paper_doi 10.1107/S0108270192009715
_journal_volume 49
_journal_year 1993
_chemical_formula_sum 'C31 H25 N3 P2'
_chemical_formula_weight 501.51
_symmetry_cell_setting monoclinic
_symmetry_space_group_name_Hall '-C 2yc'
_symmetry_space_group_name_H-M 'C 1 2/c 1'
_atom_type_scat_source
;
Cromer & Waber (1974) and Stewart, Davidson & Simpson (1965)
;
_cell_angle_alpha 90.0
_cell_angle_beta 116.340(10)
_cell_angle_gamma 90.0
_cell_formula_units_Z 4
_cell_length_a 15.760(2)
_cell_length_b 10.832(2)
_cell_length_c 16.611(2)
_cell_measurement_reflns_used 25
_cell_measurement_temperature 296
_cell_measurement_theta_max 15
_cell_measurement_theta_min 10
_cell_volume 2541.3(7)
_diffrn_measurement_device 'Enraf-Nonius CAD-4'
_diffrn_measurement_method '\w/2\q (1.0-6.67\% min^-1^)'
_diffrn_radiation_type 'Mo K\a'
_diffrn_radiation_wavelength 0.71093
_diffrn_reflns_av_R_equivalents 0.026
_diffrn_reflns_limit_h_max 22
_diffrn_reflns_limit_h_min 0
_diffrn_reflns_limit_k_max 15
_diffrn_reflns_limit_k_min 0
_diffrn_reflns_limit_l_max 20
_diffrn_reflns_limit_l_min -20
_diffrn_reflns_number 4011
_diffrn_reflns_theta_max 30
_diffrn_standards_decay_% <1.5
_diffrn_standards_interval_time 60
_diffrn_standards_number 3
_exptl_absorpt_coefficient_mu 0.191
_exptl_absorpt_correction_T_max 1.045
_exptl_absorpt_correction_T_min 0.948
_exptl_absorpt_correction_type
;
empirical (DIFABS; Walker & Stuart, 1983)
;
_exptl_crystal_density_diffrn 1.311
_exptl_crystal_description Block
_exptl_crystal_size_max 0.40
_exptl_crystal_size_mid 0.23
_exptl_crystal_size_min 0.22
_refine_diff_density_max 0.25
_refine_diff_density_min -0.20
_refine_ls_goodness_of_fit_obs 1.77
_refine_ls_hydrogen_treatment refxyz
_refine_ls_number_parameters 203
_refine_ls_number_reflns 2159
_refine_ls_R_factor_obs 0.049
_refine_ls_shift/esd_max <0.1
_refine_ls_structure_factor_coef F
_refine_ls_weighting_details 'w = 1/\s^2^(F)'
_refine_ls_weighting_scheme calc
_refine_ls_wR_factor_obs 0.040
_reflns_number_observed 2159
_reflns_number_total 3892
_reflns_observed_criterion I>3\s(I)
_cod_data_source_file br1015.cif
_cod_data_source_block br1015_structure_1_of_1
_cod_depositor_comments
;
The following automatic conversions were performed:

'_refine_ls_weighting_scheme' value '1/\s^2^(F)' was changed to
'calc'. New tag '_refine_ls_weighting_details' was created. The value
of the new tag was set to 'w = 1/\s^2^(F)'.

Automatic conversion script
Id: cif_fix_values 3143 2015-03-26 13:38:13Z robertas 
;
_cod_database_code 2002011

loop_
_atom_site_label
_atom_site_fract_x
_atom_site_fract_y
_atom_site_fract_z
P(1) .41670(5) .00680(6) .25607(5)
N(1) .42870(10) -.1424(2) .26030(10)
N(2) .5000 .0847(3) .2500
C(1) .5000 -.1944(3) .2500
C(2) .5000 -.3332(3) .2500
C(3) .5576(2) -.3985(3) .2222(2)
C(4) .5567(2) -.5252(3) .2213(2)
C(5) .5000 -.5903(4) .2500
C(6) .4009(2) .0591(2) .3512(2)
C(7) .4700(2) .1276(3) .4189(2)
C(8) .4576(2) .1638(3) .4927(2)
C(9) .3758(3) .1353(3) .4987(2)
C(10) .3063(2) .0686(4) .4315(2)
C(11) .3185(2) .0304(3) .3580(2)
C(12) .3050(2) .0401(2) .1617(2)
C(13) .2821(2) .1608(3) .1334(2)
C(14) .1962(2) .1889(3) .0622(2)
C(15) .1324(2) .0981(3) .0183(2)
C(16) .1532(2) -.0209(3) .0459(2)
C(17) .2390(2) -.0514(3) .1177(2)
H(1) .594(2) -.359(3) .206(2)
H(2) .592(2) -.565(3) .201(2)
H(3) .5000 -.678(4) .2500
H(4) .526(2) .150(2) .411(2)
H(5) .499(2) .210(3) .538(2)
H(6) .369(2) .162(3) .552(2)
H(7) .247(2) .051(3) .431(2)
H(8) .274(2) -.014(2) .314(2)
H(9) .327(2) .221(2) .160(2)
H(10) .184(2) .266(3) .047(2)
H(11) .076(2) .120(3) -.032(2)
H(12) .111(2) -.088(2) .012(2)
H(13) .256(2) -.131(3) .140(2)

loop_
_geom_angle_atom_site_label_1
_geom_angle_atom_site_label_2
_geom_angle_atom_site_label_3
_geom_angle
_geom_angle_publ_flag
N(1) P(1) N(2) 116.40(10) yes
N(1) P(1) C(6) 109.50(10) yes
N(1) P(1) C(12) 106.70(10) yes
N(2) P(1) C(6) 109.10(10) yes
N(2) P(1) C(12) 110.60(10) yes
C(6) P(1) C(12) 103.80(10) yes
P(1) N(1) C(1) 120.1(2) yes
P(1) N(2) P(1') 116.4(2) yes
N(1) C(1) N(1') 130.1(3) yes
N(1) C(1) C(2) 114.9(2) yes
C(1) C(2) C(3) 120.8(2) yes
C(3) C(2) C(3') 118.4(3) yes
C(2) C(3) C(4) 120.7(3) yes
C(3) C(4) C(5) 120.9(3) yes
C(4) C(5) C(4') 118.4(4) yes
P(1) C(6) C(7) 121.1(2) yes
P(1) C(6) C(11) 120.0(2) yes
C(7) C(6) C(11) 118.9(3) yes
C(6) C(7) C(8) 120.2(3) yes
C(7) C(8) C(9) 120.6(3) yes
C(8) C(9) C(10) 119.7(3) yes
C(9) C(10) C(11) 120.2(3) yes
C(6) C(11) C(10) 120.4(3) yes
P(1) C(12) C(13) 119.5(2) yes
P(1) C(12) C(17) 122.1(2) yes
C(13) C(12) C(17) 118.4(3) yes
C(12) C(13) C(14) 120.6(3) yes
C(13) C(14) C(15) 120.6(3) yes
C(14) C(15) C(16) 119.6(3) yes
C(15) C(16) C(17) 120.8(3) yes
C(12) C(17) C(16) 120.0(3) yes

loop_
_geom_bond_atom_site_label_1
_geom_bond_atom_site_label_2
_geom_bond_distance
_geom_bond_publ_flag
P(1) N(1) 1.626(2) yes
P(1) N(2) 1.601(2) yes
P(1) C(6) 1.798(3) yes
P(1) C(12) 1.799(3) yes
N(1) C(1) 1.334(2) yes
C(1) C(2) 1.504(5) yes
C(2) C(3) 1.382(3) yes
C(3) C(4) 1.372(4) yes
C(3) H(1) 0.84(3) no
C(4) C(5) 1.378(4) yes
C(4) H(2) 0.88(3) no
C(5) H(3) 0.95(4) no
C(6) C(7) 1.383(4) yes
C(6) C(11) 1.387(4) yes
C(7) C(8) 1.382(4) yes
C(7) H(4) 0.98(3) no
C(8) C(9) 1.371(4) yes
C(8) H(5) 0.90(3) no
C(9) C(10) 1.372(4) yes
C(9) H(6) 0.98(3) no
C(10) C(11) 1.382(4) yes
C(10) H(7) 0.94(3) no
C(11) H(8) 0.90(3) no
C(12) C(13) 1.382(4) yes
C(12) C(17) 1.387(4) yes
C(13) C(14) 1.379(4) yes
C(13) H(9) 0.92(3) no
C(14) C(15) 1.363(4) yes
C(14) H(10) 0.87(3) no
C(15) C(16) 1.358(4) yes
C(15) H(11) 0.95(3) no
C(16) C(17) 1.390(4) yes
C(16) H(12) 0.98(3) no
C(17) H(13) 0.92(3) no
